data_7201506
loop_
_publ_author_name
'Wang, Xiu-Li'
'Bi, Yan-Feng'
'Liu, Guo-Cheng'
'Lin, Hong-Yan'
'Hu, Tong-Liang'
'Bu, Xian-He'

_publ_section_title
;
 Zn(ii) coordination architectures with mixed ligands of
 dipyrido[3,2-d&#x2009;&#x2236;&#x2009;2&#x2032;,3&#x2032;-f]quinoxaline/2,3-di-2-pyridylquinoxaline
 and benzenedicarboxylate: syntheses, crystal structures, and
 photoluminescence properties
;
_journal_issue 3
_journal_name_full CrystEngComm
_journal_page_first 349
_journal_paper_doi 10.1039/b706071h
_journal_volume 10
_journal_year 2008
_chemical_formula_sum 'C26 H16 N4 O4 Zn'
_chemical_formula_weight 513.82
_chemical_name_systematic
;
?
;
_space_group_IT_number 14
_symmetry_cell_setting monoclinic
_symmetry_space_group_name_Hall '-P 2yn'
_symmetry_space_group_name_H-M 'P 1 21/n 1'
_atom_sites_solution_hydrogens geom
_atom_sites_solution_primary direct
_atom_sites_solution_secondary difmap
_audit_creation_method SHELXL-97
_cell_angle_alpha 90.00
_cell_angle_beta 106.473(4)
_cell_angle_gamma 90.00
_cell_formula_units_Z 4
_cell_length_a 7.5573(16)
_cell_length_b 23.502(5)
_cell_length_c 12.903(3)
_cell_measurement_reflns_used 1980
_cell_measurement_temperature 294(2)
_cell_measurement_theta_max 26.50
_cell_measurement_theta_min 1.73
_cell_volume 2197.7(8)
_computing_structure_refinement 'SHELXL-97 (Sheldrick, 1997)'
_computing_structure_solution 'SHELXS-97 (Sheldrick, 1990)'
_diffrn_ambient_temperature 294(2)
_diffrn_measured_fraction_theta_full 0.990
_diffrn_measured_fraction_theta_max 0.990
_diffrn_measurement_device_type 'Bruker Smart 1000 CCD'
_diffrn_measurement_method '\w scans'
_diffrn_radiation_monochromator graphite
_diffrn_radiation_source 'fine-focus sealed tube'
_diffrn_radiation_type MoK\a
_diffrn_radiation_wavelength 0.71073
_diffrn_reflns_av_R_equivalents 0.0558
_diffrn_reflns_av_sigmaI/netI 0.0841
_diffrn_reflns_limit_h_max 8
_diffrn_reflns_limit_h_min -9
_diffrn_reflns_limit_k_max 25
_diffrn_reflns_limit_k_min -29
_diffrn_reflns_limit_l_max 16
_diffrn_reflns_limit_l_min -6
_diffrn_reflns_number 10622
_diffrn_reflns_theta_full 26.50
_diffrn_reflns_theta_max 26.50
_diffrn_reflns_theta_min 1.73
_diffrn_standards_decay_% 0
_diffrn_standards_interval_count 0
_diffrn_standards_number 9
_exptl_absorpt_coefficient_mu 1.161
_exptl_absorpt_correction_T_max 0.860
_exptl_absorpt_correction_T_min 0.767
_exptl_absorpt_correction_type multi-scan
_exptl_crystal_colour yellow
_exptl_crystal_density_diffrn 1.553
_exptl_crystal_density_meas ?
_exptl_crystal_density_method 'not measured'
_exptl_crystal_description block
_exptl_crystal_F_000 1048.0
_exptl_crystal_size_max 0.32
_exptl_crystal_size_mid 0.19
_exptl_crystal_size_min 0.13
_refine_diff_density_max 0.495
_refine_diff_density_min -0.648
_refine_diff_density_rms 0.079
_refine_ls_extinction_method none
_refine_ls_goodness_of_fit_ref 1.027
_refine_ls_hydrogen_treatment constr
_refine_ls_matrix_type full
_refine_ls_number_parameters 316
_refine_ls_number_reflns 4509
_refine_ls_number_restraints 0
_refine_ls_restrained_S_all 1.027
_refine_ls_R_factor_all 0.1059
_refine_ls_R_factor_gt 0.0522
_refine_ls_shift/su_max 0.015
_refine_ls_shift/su_mean 0.002
_refine_ls_structure_factor_coef Fsqd
_refine_ls_weighting_details 'calc w=1/[\s^2^(Fo^2^)+(0.0600P)^2^+0.0000P] where P=(Fo^2^+2Fc^2^)/3'
_refine_ls_weighting_scheme calc
_refine_ls_wR_factor_gt 0.1144
_refine_ls_wR_factor_ref 0.1341
_reflns_number_gt 2691
_reflns_number_total 4509
_reflns_threshold_expression >2sigma(I)
_cod_data_source_file b706071h.txt
_cod_data_source_block zn4
_cod_depositor_comments
;
The following automatic conversions were performed:

'_exptl_crystal_density_meas' value 'none' was changed to '?' - the
value is perceived as not measured.

Automatic conversion script
Id: cif_fix_values 3008 2015-01-20 13:52:24Z robertas 
;
_cod_original_cell_volume 2197.6(8)
_cod_original_sg_symbol_H-M 'P 21/n'
_cod_database_code 7201506

loop_
_symmetry_equiv_pos_as_xyz
'x, y, z'
'-x+1/2, y+1/2, -z+1/2'
'-x, -y, -z'
'x-1/2, -y-1/2, z-1/2'

loop_
_atom_site_label
_atom_site_type_symbol
_atom_site_fract_x
_atom_site_fract_y
_atom_site_fract_z
_atom_site_U_iso_or_equiv
_atom_site_adp_type
_atom_site_occupancy
_atom_site_symmetry_multiplicity
_atom_site_calc_flag
_atom_site_refinement_flags
_atom_site_disorder_assembly
_atom_site_disorder_group
Zn1 Zn 0.13228(7) 0.106530(18) 0.31659(4) 0.03538(18) Uani 1 1 d . . .
N2 N 0.2287(4) 0.03835(13) 0.4167(3) 0.0328(8) Uani 1 1 d . . .
O3 O 0.2301(5) 0.17098(12) 0.4570(2) 0.0501(8) Uani 1 1 d . . .
C15 C 0.3301(5) -0.11122(14) 0.2764(3) 0.0261(8) Uani 1 1 d . . .
H15A H 0.3749 -0.0771 0.3104 0.031 Uiso 1 1 calc R . .
N1 N -0.0141(4) 0.03401(12) 0.2236(2) 0.0301(8) Uani 1 1 d . . .
O4 O -0.0573(4) 0.15099(11) 0.3705(2) 0.0471(8) Uani 1 1 d . . .
C5 C 0.1659(5) -0.01317(16) 0.3799(3) 0.0307(9) Uani 1 1 d . . .
N4 N -0.0784(5) -0.06415(13) 0.0992(3) 0.0399(9) Uani 1 1 d . . .
C6 C 0.0633(5) -0.01502(15) 0.2633(3) 0.0310(9) Uani 1 1 d . . .
C13 C 0.0386(6) -0.06437(16) 0.1955(3) 0.0354(10) Uani 1 1 d . . .
O1 O 0.1345(6) 0.15759(14) 0.1945(3) 0.0710(11) Uani 1 1 d . . .
C14 C 0.1569(7) -0.11649(15) 0.2203(3) 0.0417(11) Uani 1 1 d . . .
C19 C -0.0055(6) 0.22213(15) 0.5069(3) 0.0337(10) Uani 1 1 d . . .
C24 C 0.1180(6) 0.25432(17) 0.5842(3) 0.0451(11) Uani 1 1 d . . .
H24A H 0.2440 0.2492 0.5951 0.054 Uiso 1 1 calc R . .
C4 C 0.1841(6) -0.05985(17) 0.4483(3) 0.0393(10) Uani 1 1 d . . .
H4A H 0.1356 -0.0951 0.4217 0.047 Uiso 1 1 calc R . .
C1 C 0.3199(6) 0.04388(17) 0.5213(3) 0.0429(11) Uani 1 1 d . . .
H1A H 0.3661 0.0795 0.5468 0.051 Uiso 1 1 calc R . .
C7 C -0.1304(6) 0.03536(16) 0.1219(3) 0.0335(10) Uani 1 1 d . . .
C26 C 0.0610(7) 0.17900(17) 0.4416(3) 0.0411(11) Uani 1 1 d . . .
C8 C -0.2192(6) 0.08648(18) 0.0785(3) 0.0443(11) Uani 1 1 d . . .
H8A H -0.1926 0.1201 0.1178 0.053 Uiso 1 1 calc R . .
C12 C -0.1692(6) -0.01486(17) 0.0606(3) 0.0380(10) Uani 1 1 d . . .
C20 C -0.1901(7) 0.22916(19) 0.4930(3) 0.0483(12) Uani 1 1 d . . .
H20A H -0.2748 0.2072 0.4424 0.058 Uiso 1 1 calc R . .
C22 C -0.1269(7) 0.30172(17) 0.6314(3) 0.0452(12) Uani 1 1 d . . .
C23 C 0.0572(7) 0.29405(17) 0.6458(3) 0.0482(12) Uani 1 1 d . . .
H23A H 0.1423 0.3155 0.6970 0.058 Uiso 1 1 calc R . .
C2 C 0.3482(6) -0.00046(19) 0.5925(3) 0.0490(12) Uani 1 1 d . . .
H2A H 0.4156 0.0046 0.6643 0.059 Uiso 1 1 calc R . .
C3 C 0.2751(6) -0.05285(18) 0.5559(3) 0.0469(12) Uani 1 1 d . . .
H3A H 0.2873 -0.0832 0.6036 0.056 Uiso 1 1 calc R . .
C16 C 0.4379(7) -0.15528(19) 0.2832(3) 0.0549(13) Uani 1 1 d . . .
H16A H 0.5611 -0.1515 0.3225 0.066 Uiso 1 1 calc R . .
C11 C -0.2976(6) -0.0138(2) -0.0434(3) 0.0462(11) Uani 1 1 d . . .
H11A H -0.3233 -0.0466 -0.0852 0.055 Uiso 1 1 calc R . .
C9 C -0.3426(7) 0.0863(2) -0.0200(4) 0.0505(12) Uani 1 1 d . . .
H9A H -0.4024 0.1199 -0.0479 0.061 Uiso 1 1 calc R . .
C21 C -0.2528(7) 0.2697(2) 0.5553(3) 0.0527(13) Uani 1 1 d . . .
H21A H -0.3786 0.2747 0.5452 0.063 Uiso 1 1 calc R . .
C10 C -0.3824(7) 0.0362(2) -0.0812(4) 0.0513(12) Uani 1 1 d . . .
H10A H -0.4685 0.0371 -0.1489 0.062 Uiso 1 1 calc R . .
N3 N 0.0749(7) -0.16800(17) 0.1702(4) 0.0772(14) Uani 1 1 d . . .
C18 C 0.1977(8) -0.21402(17) 0.1796(4) 0.0550(14) Uani 1 1 d . . .
H18A H 0.1550 -0.2488 0.1478 0.066 Uiso 1 1 calc R . .
C17 C 0.3791(8) -0.20768(18) 0.2350(4) 0.0585(15) Uani 1 1 d . . .
H17A H 0.4617 -0.2376 0.2406 0.070 Uiso 1 1 calc R . .
O2 O 0.4100(7) 0.12367(15) 0.2617(3) 0.0915(14) Uani 1 1 d . . .
C27 C 0.3040(10) 0.1560(2) 0.2005(4) 0.0591(15) Uani 1 1 d . . .

loop_
_atom_site_aniso_label
_atom_site_aniso_U_11
_atom_site_aniso_U_22
_atom_site_aniso_U_33
_atom_site_aniso_U_23
_atom_site_aniso_U_13
_atom_site_aniso_U_12
Zn1 0.0535(3) 0.0217(3) 0.0371(3) -0.0019(2) 0.0228(2) -0.0017(2)
N2 0.042(2) 0.0255(19) 0.033(2) -0.0059(15) 0.0146(16) -0.0081(15)
O3 0.059(2) 0.0373(18) 0.060(2) -0.0039(15) 0.0274(17) 0.0105(16)
C15 0.036(2) 0.0089(18) 0.028(2) -0.0092(15) 0.0014(18) -0.0020(17)
N1 0.041(2) 0.0203(17) 0.0332(19) -0.0002(15) 0.0170(16) -0.0007(15)
O4 0.063(2) 0.0346(17) 0.0509(19) -0.0140(15) 0.0282(17) -0.0040(16)
C5 0.038(2) 0.026(2) 0.033(2) -0.0037(18) 0.0177(19) -0.0019(18)
N4 0.047(2) 0.030(2) 0.044(2) -0.0074(17) 0.0147(19) -0.0012(17)
C6 0.039(2) 0.023(2) 0.035(2) -0.0040(18) 0.0166(19) -0.0072(18)
C13 0.044(3) 0.024(2) 0.038(3) -0.0040(18) 0.012(2) -0.0049(19)
O1 0.109(3) 0.055(2) 0.059(2) -0.0072(17) 0.041(2) -0.047(2)
C14 0.075(4) 0.018(2) 0.038(2) -0.0054(18) 0.024(2) -0.003(2)
C19 0.051(3) 0.024(2) 0.032(2) 0.0019(18) 0.021(2) 0.007(2)
C24 0.052(3) 0.037(3) 0.051(3) -0.006(2) 0.022(2) -0.001(2)
C4 0.051(3) 0.028(2) 0.041(3) -0.002(2) 0.016(2) -0.010(2)
C1 0.059(3) 0.033(2) 0.038(3) -0.010(2) 0.017(2) -0.005(2)
C7 0.043(3) 0.030(2) 0.031(2) -0.0003(19) 0.015(2) 0.0000(19)
C26 0.067(3) 0.024(2) 0.039(3) 0.008(2) 0.028(2) 0.008(2)
C8 0.053(3) 0.038(3) 0.041(3) 0.001(2) 0.010(2) -0.003(2)
C12 0.042(3) 0.038(3) 0.036(2) -0.003(2) 0.015(2) -0.009(2)
C20 0.064(3) 0.047(3) 0.034(2) -0.011(2) 0.014(2) 0.007(2)
C22 0.076(4) 0.029(2) 0.034(3) 0.006(2) 0.022(2) 0.013(2)
C23 0.072(4) 0.035(3) 0.044(3) -0.009(2) 0.027(2) -0.008(2)
C2 0.067(3) 0.050(3) 0.029(2) -0.002(2) 0.013(2) -0.002(3)
C3 0.061(3) 0.041(3) 0.042(3) 0.009(2) 0.020(2) -0.003(2)
C16 0.071(4) 0.048(3) 0.036(3) -0.007(2) 0.001(2) 0.000(3)
C11 0.051(3) 0.049(3) 0.039(3) -0.013(2) 0.013(2) -0.009(2)
C9 0.058(3) 0.043(3) 0.048(3) 0.006(2) 0.011(3) 0.005(2)
C21 0.056(3) 0.066(3) 0.039(3) 0.002(2) 0.017(2) 0.028(3)
C10 0.052(3) 0.061(3) 0.042(3) 0.005(3) 0.014(2) -0.005(3)
N3 0.118(4) 0.046(3) 0.074(3) -0.007(2) 0.037(3) -0.005(3)
C18 0.086(4) 0.017(2) 0.055(3) -0.009(2) 0.010(3) 0.007(2)
C17 0.091(4) 0.030(3) 0.047(3) -0.005(2) 0.006(3) 0.019(3)
O2 0.145(4) 0.064(3) 0.077(3) 0.037(2) 0.050(3) 0.004(2)
C27 0.113(5) 0.038(3) 0.036(3) -0.013(2) 0.037(3) -0.027(3)

loop_
_atom_type_symbol
_atom_type_description
_atom_type_scat_dispersion_real
_atom_type_scat_dispersion_imag
_atom_type_scat_source
C C 0.0033 0.0016 'International Tables Vol C Tables 4.2.6.8 and 6.1.1.4'
H H 0.0000 0.0000 'International Tables Vol C Tables 4.2.6.8 and 6.1.1.4'
N N 0.0061 0.0033 'International Tables Vol C Tables 4.2.6.8 and 6.1.1.4'
O O 0.0106 0.0060 'International Tables Vol C Tables 4.2.6.8 and 6.1.1.4'
Zn Zn 0.2839 1.4301 'International Tables Vol C Tables 4.2.6.8 and 6.1.1.4'

loop_
_geom_angle_atom_site_label_1
_geom_angle_atom_site_label_2
_geom_angle_atom_site_label_3
_geom_angle
_geom_angle_site_symmetry_1
_geom_angle_site_symmetry_3
_geom_angle_publ_flag
O1 Zn1 O4 97.21(15) . . ?
O1 Zn1 N2 152.64(16) . . ?
O4 Zn1 N2 109.96(12) . . ?
O1 Zn1 N1 98.75(12) . . ?
O4 Zn1 N1 106.81(12) . . ?
N2 Zn1 N1 76.82(12) . . ?
O1 Zn1 O3 98.80(12) . . ?
O4 Zn1 O3 59.95(11) . . ?
N2 Zn1 O3 92.33(11) . . ?
N1 Zn1 O3 159.26(11) . . ?
O1 Zn1 O2 57.74(15) . . ?
O4 Zn1 O2 139.40(12) . . ?
N2 Zn1 O2 97.50(13) . . ?
N1 Zn1 O2 108.21(13) . . ?
O3 Zn1 O2 90.53(13) . . ?
O1 Zn1 C26 98.72(14) . . ?
O4 Zn1 C26 30.24(13) . . ?
N2 Zn1 C26 103.18(13) . . ?
N1 Zn1 C26 135.43(14) . . ?
O3 Zn1 C26 29.72(12) . . ?
O2 Zn1 C26 115.81(15) . . ?
O1 Zn1 C27 29.47(17) . . ?
O4 Zn1 C27 119.53(16) . . ?
N2 Zn1 C27 125.51(18) . . ?
N1 Zn1 C27 107.32(13) . . ?
O3 Zn1 C27 93.39(13) . . ?
O2 Zn1 C27 28.38(15) . . ?
C26 Zn1 C27 107.97(14) . . ?
C5 N2 C1 118.4(3) . . ?
C5 N2 Zn1 117.1(3) . . ?
C1 N2 Zn1 123.2(3) . . ?
C26 O3 Zn1 83.6(3) . . ?
C16 C15 C14 118.0(4) . . ?
C16 C15 H15A 121.0 . . ?
C14 C15 H15A 121.0 . . ?
C6 N1 C7 119.1(3) . . ?
C6 N1 Zn1 111.4(3) . . ?
C7 N1 Zn1 126.7(2) . . ?
C26 O4 Zn1 95.3(3) . . ?
N2 C5 C4 121.9(4) . . ?
N2 C5 C6 114.6(3) . . ?
C4 C5 C6 123.3(3) . . ?
C13 N4 C12 119.0(3) . . ?
N1 C6 C13 120.1(4) . . ?
N1 C6 C5 114.3(3) . . ?
C13 C6 C5 125.6(4) . . ?
N4 C13 C6 120.9(4) . . ?
N4 C13 C14 114.2(3) . . ?
C6 C13 C14 124.5(4) . . ?
C27 O1 Zn1 99.8(3) . . ?
C15 C14 N3 124.6(4) . . ?
C15 C14 C13 118.9(3) . . ?
N3 C14 C13 116.1(4) . . ?
C20 C19 C24 118.9(4) . . ?
C20 C19 C26 120.2(4) . . ?
C24 C19 C26 120.9(4) . . ?
C23 C24 C19 121.1(4) . . ?
C23 C24 H24A 119.4 . . ?
C19 C24 H24A 119.4 . . ?
C3 C4 C5 118.5(4) . . ?
C3 C4 H4A 120.7 . . ?
C5 C4 H4A 120.7 . . ?
N2 C1 C2 122.9(4) . . ?
N2 C1 H1A 118.6 . . ?
C2 C1 H1A 118.6 . . ?
N1 C7 C12 119.9(4) . . ?
N1 C7 C8 120.5(4) . . ?
C12 C7 C8 119.5(4) . . ?
O3 C26 O4 121.1(4) . . ?
O3 C26 C19 120.3(4) . . ?
O4 C26 C19 118.6(4) . . ?
O3 C26 Zn1 66.7(2) . . ?
O4 C26 Zn1 54.4(2) . . ?
C19 C26 Zn1 172.9(4) . . ?
C9 C8 C7 119.7(4) . . ?
C9 C8 H8A 120.2 . . ?
C7 C8 H8A 120.2 . . ?
N4 C12 C7 120.3(4) . . ?
N4 C12 C11 119.9(4) . . ?
C7 C12 C11 119.7(4) . . ?
C19 C20 C21 120.2(4) . . ?
C19 C20 H20A 119.9 . . ?
C21 C20 H20A 119.9 . . ?
C23 C22 C21 119.8(4) . . ?
C23 C22 C27 120.9(5) . 4_566 ?
C21 C22 C27 119.3(5) . 4_566 ?
C22 C23 C24 120.2(4) . . ?
C22 C23 H23A 119.9 . . ?
C24 C23 H23A 119.9 . . ?
C1 C2 C3 118.8(4) . . ?
C1 C2 H2A 120.6 . . ?
C3 C2 H2A 120.6 . . ?
C4 C3 C2 119.4(4) . . ?
C4 C3 H3A 120.3 . . ?
C2 C3 H3A 120.3 . . ?
C15 C16 C17 123.8(5) . . ?
C15 C16 H16A 118.1 . . ?
C17 C16 H16A 118.1 . . ?
C10 C11 C12 118.8(4) . . ?
C10 C11 H11A 120.6 . . ?
C12 C11 H11A 120.6 . . ?
C8 C9 C10 121.0(4) . . ?
C8 C9 H9A 119.5 . . ?
C10 C9 H9A 119.5 . . ?
C22 C21 C20 119.8(4) . . ?
C22 C21 H21A 120.1 . . ?
C20 C21 H21A 120.1 . . ?
C11 C10 C9 121.3(4) . . ?
C11 C10 H10A 119.4 . . ?
C9 C10 H10A 119.4 . . ?
C18 N3 C14 114.9(5) . . ?
C17 C18 N3 120.1(4) . . ?
C17 C18 H18A 119.9 . . ?
N3 C18 H18A 119.9 . . ?
C18 C17 C16 118.5(4) . . ?
C18 C17 H17A 120.8 . . ?
C16 C17 H17A 120.8 . . ?
C27 O2 Zn1 80.2(4) . . ?
O2 C27 O1 121.8(5) . . ?
O2 C27 C22 121.0(6) . 4_665 ?
O1 C27 C22 117.1(5) . 4_665 ?
O2 C27 Zn1 71.5(3) . . ?
O1 C27 Zn1 50.7(2) . . ?
C22 C27 Zn1 165.2(4) 4_665 . ?

loop_
_geom_bond_atom_site_label_1
_geom_bond_atom_site_label_2
_geom_bond_distance
_geom_bond_site_symmetry_2
_geom_bond_publ_flag
Zn1 O1 1.984(3) . ?
Zn1 O4 2.048(3) . ?
Zn1 N2 2.057(3) . ?
Zn1 N1 2.194(3) . ?
Zn1 O3 2.316(3) . ?
Zn1 O2 2.431(4) . ?
Zn1 C26 2.507(4) . ?
Zn1 C27 2.526(5) . ?
N2 C5 1.337(4) . ?
N2 C1 1.337(5) . ?
O3 C26 1.250(5) . ?
C15 C16 1.305(5) . ?
C15 C14 1.310(6) . ?
C15 H15A 0.9300 . ?
N1 C6 1.327(5) . ?
N1 C7 1.358(5) . ?
O4 C26 1.268(5) . ?
C5 C4 1.390(5) . ?
C5 C6 1.486(5) . ?
N4 C13 1.305(5) . ?
N4 C12 1.366(5) . ?
C6 C13 1.433(5) . ?
C13 C14 1.496(5) . ?
O1 C27 1.261(6) . ?
C14 N3 1.428(5) . ?
C19 C20 1.366(6) . ?
C19 C24 1.382(5) . ?
C19 C26 1.493(5) . ?
C24 C23 1.386(5) . ?
C24 H24A 0.9300 . ?
C4 C3 1.374(5) . ?
C4 H4A 0.9300 . ?
C1 C2 1.365(5) . ?
C1 H1A 0.9300 . ?
C7 C12 1.404(5) . ?
C7 C8 1.412(5) . ?
C8 C9 1.347(6) . ?
C8 H8A 0.9300 . ?
C12 C11 1.416(5) . ?
C20 C21 1.411(6) . ?
C20 H20A 0.9300 . ?
C22 C23 1.362(6) . ?
C22 C21 1.381(6) . ?
C22 C27 1.523(6) 4_566 ?
C23 H23A 0.9300 . ?
C2 C3 1.377(6) . ?
C2 H2A 0.9300 . ?
C3 H3A 0.9300 . ?
C16 C17 1.394(6) . ?
C16 H16A 0.9300 . ?
C11 C10 1.359(6) . ?
C11 H11A 0.9300 . ?
C9 C10 1.402(6) . ?
C9 H9A 0.9300 . ?
C21 H21A 0.9300 . ?
C10 H10A 0.9300 . ?
N3 C18 1.408(6) . ?
C18 C17 1.362(7) . ?
C18 H18A 0.9300 . ?
C17 H17A 0.9300 . ?
O2 C27 1.218(6) . ?
C27 C22 1.523(6) 4_665 ?

loop_
_geom_torsion_atom_site_label_1
_geom_torsion_atom_site_label_2
_geom_torsion_atom_site_label_3
_geom_torsion_atom_site_label_4
_geom_torsion
_geom_torsion_site_symmetry_1
_geom_torsion_site_symmetry_2
_geom_torsion_site_symmetry_3
_geom_torsion_site_symmetry_4
_geom_torsion_publ_flag
O1 Zn1 N2 C5 -82.0(4) . . . . ?
O4 Zn1 N2 C5 104.9(3) . . . . ?
N1 Zn1 N2 C5 1.5(3) . . . . ?
O3 Zn1 N2 C5 163.6(3) . . . . ?
O2 Zn1 N2 C5 -105.5(3) . . . . ?
C26 Zn1 N2 C5 135.7(3) . . . . ?
C27 Zn1 N2 C5 -100.5(3) . . . . ?
O1 Zn1 N2 C1 111.1(4) . . . . ?
O4 Zn1 N2 C1 -62.0(3) . . . . ?
N1 Zn1 N2 C1 -165.3(3) . . . . ?
O3 Zn1 N2 C1 -3.2(3) . . . . ?
O2 Zn1 N2 C1 87.6(3) . . . . ?
C26 Zn1 N2 C1 -31.2(3) . . . . ?
C27 Zn1 N2 C1 92.6(3) . . . . ?
O1 Zn1 O3 C26 92.2(3) . . . . ?
O4 Zn1 O3 C26 -1.1(2) . . . . ?
N2 Zn1 O3 C26 -112.9(2) . . . . ?
N1 Zn1 O3 C26 -55.4(4) . . . . ?
O2 Zn1 O3 C26 149.6(2) . . . . ?
C27 Zn1 O3 C26 121.3(3) . . . . ?
O1 Zn1 N1 C6 137.1(3) . . . . ?
O4 Zn1 N1 C6 -122.6(3) . . . . ?
N2 Zn1 N1 C6 -15.4(2) . . . . ?
O3 Zn1 N1 C6 -75.4(4) . . . . ?
O2 Zn1 N1 C6 78.2(3) . . . . ?
C26 Zn1 N1 C6 -110.9(3) . . . . ?
C27 Zn1 N1 C6 108.1(3) . . . . ?
O1 Zn1 N1 C7 -23.9(3) . . . . ?
O4 Zn1 N1 C7 76.4(3) . . . . ?
N2 Zn1 N1 C7 -176.4(3) . . . . ?
O3 Zn1 N1 C7 123.6(4) . . . . ?
O2 Zn1 N1 C7 -82.7(3) . . . . ?
C26 Zn1 N1 C7 88.1(3) . . . . ?
C27 Zn1 N1 C7 -52.9(3) . . . . ?
O1 Zn1 O4 C26 -94.9(2) . . . . ?
N2 Zn1 O4 C26 81.9(2) . . . . ?
N1 Zn1 O4 C26 163.6(2) . . . . ?
O3 Zn1 O4 C26 1.1(2) . . . . ?
O2 Zn1 O4 C26 -47.7(3) . . . . ?
C27 Zn1 O4 C26 -74.5(3) . . . . ?
C1 N2 C5 C4 3.6(6) . . . . ?
Zn1 N2 C5 C4 -163.9(3) . . . . ?
C1 N2 C5 C6 178.9(3) . . . . ?
Zn1 N2 C5 C6 11.4(4) . . . . ?
C7 N1 C6 C13 6.3(5) . . . . ?
Zn1 N1 C6 C13 -156.3(3) . . . . ?
C7 N1 C6 C5 -171.7(3) . . . . ?
Zn1 N1 C6 C5 25.8(4) . . . . ?
N2 C5 C6 N1 -25.5(5) . . . . ?
C4 C5 C6 N1 149.7(4) . . . . ?
N2 C5 C6 C13 156.6(4) . . . . ?
C4 C5 C6 C13 -28.2(6) . . . . ?
C12 N4 C13 C6 4.2(6) . . . . ?
C12 N4 C13 C14 -168.2(4) . . . . ?
N1 C6 C13 N4 -9.1(6) . . . . ?
C5 C6 C13 N4 168.6(4) . . . . ?
N1 C6 C13 C14 162.5(4) . . . . ?
C5 C6 C13 C14 -19.8(6) . . . . ?
O4 Zn1 O1 C27 141.8(3) . . . . ?
N2 Zn1 O1 C27 -31.7(4) . . . . ?
N1 Zn1 O1 C27 -109.9(3) . . . . ?
O3 Zn1 O1 C27 81.2(3) . . . . ?
O2 Zn1 O1 C27 -3.8(3) . . . . ?
C26 Zn1 O1 C27 111.3(3) . . . . ?
C16 C15 C14 N3 3.2(7) . . . . ?
C16 C15 C14 C13 -169.7(4) . . . . ?
N4 C13 C14 C15 142.0(4) . . . . ?
C6 C13 C14 C15 -30.2(6) . . . . ?
N4 C13 C14 N3 -31.6(5) . . . . ?
C6 C13 C14 N3 156.3(4) . . . . ?
C20 C19 C24 C23 -1.3(6) . . . . ?
C26 C19 C24 C23 -179.4(4) . . . . ?
N2 C5 C4 C3 -2.3(6) . . . . ?
C6 C5 C4 C3 -177.2(4) . . . . ?
C5 N2 C1 C2 -1.4(6) . . . . ?
Zn1 N2 C1 C2 165.3(3) . . . . ?
C6 N1 C7 C12 0.8(5) . . . . ?
Zn1 N1 C7 C12 160.4(3) . . . . ?
C6 N1 C7 C8 178.1(4) . . . . ?
Zn1 N1 C7 C8 -22.2(5) . . . . ?
Zn1 O3 C26 O4 1.8(4) . . . . ?
Zn1 O3 C26 C19 -178.1(3) . . . . ?
Zn1 O4 C26 O3 -2.0(4) . . . . ?
Zn1 O4 C26 C19 177.9(3) . . . . ?
C20 C19 C26 O3 -177.2(4) . . . . ?
C24 C19 C26 O3 0.9(6) . . . . ?
C20 C19 C26 O4 2.8(6) . . . . ?
C24 C19 C26 O4 -179.1(4) . . . . ?
C20 C19 C26 Zn1 17(2) . . . . ?
C24 C19 C26 Zn1 -165(2) . . . . ?
O1 Zn1 C26 O3 -92.5(3) . . . . ?
O4 Zn1 C26 O3 178.1(4) . . . . ?
N2 Zn1 C26 O3 71.0(2) . . . . ?
N1 Zn1 C26 O3 155.5(2) . . . . ?
O2 Zn1 C26 O3 -34.2(3) . . . . ?
C27 Zn1 C26 O3 -63.7(3) . . . . ?
O1 Zn1 C26 O4 89.4(3) . . . . ?
N2 Zn1 C26 O4 -107.1(2) . . . . ?
N1 Zn1 C26 O4 -22.6(3) . . . . ?
O3 Zn1 C26 O4 -178.1(4) . . . . ?
O2 Zn1 C26 O4 147.7(2) . . . . ?
C27 Zn1 C26 O4 118.2(3) . . . . ?
O1 Zn1 C26 C19 74(2) . . . . ?
O4 Zn1 C26 C19 -15(2) . . . . ?
N2 Zn1 C26 C19 -122(2) . . . . ?
N1 Zn1 C26 C19 -38(2) . . . . ?
O3 Zn1 C26 C19 167(2) . . . . ?
O2 Zn1 C26 C19 133(2) . . . . ?
C27 Zn1 C26 C19 103(2) . . . . ?
N1 C7 C8 C9 -176.0(4) . . . . ?
C12 C7 C8 C9 1.3(6) . . . . ?
C13 N4 C12 C7 2.9(6) . . . . ?
C13 N4 C12 C11 -179.6(4) . . . . ?
N1 C7 C12 N4 -5.6(6) . . . . ?
C8 C7 C12 N4 177.0(4) . . . . ?
N1 C7 C12 C11 176.9(3) . . . . ?
C8 C7 C12 C11 -0.4(6) . . . . ?
C24 C19 C20 C21 1.4(6) . . . . ?
C26 C19 C20 C21 179.6(4) . . . . ?
C21 C22 C23 C24 0.2(6) . . . . ?
C27 C22 C23 C24 178.2(4) 4_566 . . . ?
C19 C24 C23 C22 0.5(6) . . . . ?
N2 C1 C2 C3 -2.0(7) . . . . ?
C5 C4 C3 C2 -1.2(6) . . . . ?
C1 C2 C3 C4 3.2(7) . . . . ?
C14 C15 C16 C17 -0.6(7) . . . . ?
N4 C12 C11 C10 -178.2(4) . . . . ?
C7 C12 C11 C10 -0.8(6) . . . . ?
C7 C8 C9 C10 -1.0(7) . . . . ?
C23 C22 C21 C20 0.0(6) . . . . ?
C27 C22 C21 C20 -178.1(4) 4_566 . . . ?
C19 C20 C21 C22 -0.8(6) . . . . ?
C12 C11 C10 C9 1.1(7) . . . . ?
C8 C9 C10 C11 -0.2(7) . . . . ?
C15 C14 N3 C18 -3.6(7) . . . . ?
C13 C14 N3 C18 169.6(4) . . . . ?
C14 N3 C18 C17 1.2(7) . . . . ?
N3 C18 C17 C16 1.1(7) . . . . ?
C15 C16 C17 C18 -1.6(8) . . . . ?
O1 Zn1 O2 C27 3.9(3) . . . . ?
O4 Zn1 O2 C27 -55.5(4) . . . . ?
N2 Zn1 O2 C27 171.4(3) . . . . ?
N1 Zn1 O2 C27 92.9(3) . . . . ?
O3 Zn1 O2 C27 -96.2(3) . . . . ?
C26 Zn1 O2 C27 -80.0(3) . . . . ?
Zn1 O2 C27 O1 -6.2(4) . . . . ?
Zn1 O2 C27 C22 171.2(4) . . . 4_665 ?
Zn1 O1 C27 O2 7.6(5) . . . . ?
Zn1 O1 C27 C22 -169.9(3) . . . 4_665 ?
O1 Zn1 C27 O2 -173.2(5) . . . . ?
O4 Zn1 C27 O2 141.9(3) . . . . ?
N2 Zn1 C27 O2 -10.5(4) . . . . ?
N1 Zn1 C27 O2 -96.4(3) . . . . ?
O3 Zn1 C27 O2 84.8(3) . . . . ?
C26 Zn1 C27 O2 111.3(3) . . . . ?
O4 Zn1 C27 O1 -44.8(3) . . . . ?
N2 Zn1 C27 O1 162.8(3) . . . . ?
N1 Zn1 C27 O1 76.8(3) . . . . ?
O3 Zn1 C27 O1 -101.9(3) . . . . ?
O2 Zn1 C27 O1 173.2(5) . . . . ?
C26 Zn1 C27 O1 -75.5(3) . . . . ?
O1 Zn1 C27 C22 37.8(13) . . . 4_665 ?
O4 Zn1 C27 C22 -7.0(15) . . . 4_665 ?
N2 Zn1 C27 C22 -159.4(13) . . . 4_665 ?
N1 Zn1 C27 C22 114.6(14) . . . 4_665 ?
O3 Zn1 C27 C22 -64.1(14) . . . 4_665 ?
O2 Zn1 C27 C22 -149.0(16) . . . 4_665 ?
C26 Zn1 C27 C22 -37.7(14) . . . 4_665 ?
